data_1523050
loop_
_publ_author_name
'Voroshilov, Yu.V.'
'Gurzan, M.I.'
'Kish, Z.Z.'
'Lada, L.V.'

_publ_section_title
;
 Phase equilibria in the Tl-Pb-Te system and crystal structures of Tl4
 B(IV) X3 and Tl9 B(V) X5 compounds
;
_journal_name_full 'Izvestiya Akademii Nauk SSSR, Neorganicheskie Materialy'
_journal_page_first 1479
_journal_page_last 1484
_journal_volume 24
_journal_year 1988
_chemical_formula_sum 'Sn Te3 Tl4'
_chemical_name_systematic 'Tl4 Sn Te3'
_space_group_IT_number 140
_symmetry_space_group_name_Hall '-I 4 2c'
_symmetry_space_group_name_H-M 'I 4/m c m'
_cell_angle_alpha 90
_cell_angle_beta 90
_cell_angle_gamma 90
_cell_formula_units_Z 4
_cell_length_a 8.836
_cell_length_b 8.836
_cell_length_c 13.052
_cell_volume 1019.034
_citation_journal_id_ASTM IVNMAW
_cod_data_source_file Voroshilov_IVNMAW_1988_521.cif
_cod_data_source_block Sn1Te3Tl4
_cod_original_formula_sum 'Sn1 Te3 Tl4'
_cod_database_code 1523050

loop_
_symmetry_equiv_pos_as_xyz
x,y,z
-y,x,z
-x,-y,z
y,-x,z
x,-y,-z+1/2
y,x,-z+1/2
-x,y,-z+1/2
-y,-x,-z+1/2
-x,-y,-z
y,-x,-z
x,y,-z
-y,x,-z
-x,y,z-1/2
-y,-x,z-1/2
x,-y,z-1/2
y,x,z-1/2
x+1/2,y+1/2,z+1/2
-y+1/2,x+1/2,z+1/2
-x+1/2,-y+1/2,z+1/2
y+1/2,-x+1/2,z+1/2
x+1/2,-y+1/2,-z+1
y+1/2,x+1/2,-z+1
-x+1/2,y+1/2,-z+1
-y+1/2,-x+1/2,-z+1
-x+1/2,-y+1/2,-z+1/2
y+1/2,-x+1/2,-z+1/2
x+1/2,y+1/2,-z+1/2
-y+1/2,x+1/2,-z+1/2
-x+1/2,y+1/2,z
-y+1/2,-x+1/2,z
x+1/2,-y+1/2,z
y+1/2,x+1/2,z

loop_
_atom_site_label
_atom_site_type_symbol
_atom_site_fract_x
_atom_site_fract_y
_atom_site_fract_z
_atom_site_occupancy
_atom_site_U_iso_or_equiv
Sn1 Sn+2 0 0 0 1 0.0
Tl1 Tl+1 0.1458 0.6458 0.136 1 0.0
Te2 Te-2 0.334 0.834 0 1 0.0
Te1 Te-2 0 0 0.25 1 0.0
